data_7227803
loop_
_publ_author_name
'Zhang, Li-Yang'
'Lu, Li-Ping'
'Zhu, Miao-Li'
'Feng, Si-Si'

_publ_section_title
;
 Self-assembly of lanthanide(iii) coordination polymers from a
 bifunctional 2-(pyridin-2-yl)-1H-imidazole-4,5-dicarboxylate ligand with
 the assistance of oxalate: syntheses, structures, luminescence, and
 magnetic properties
;
_journal_issue 14
_journal_name_full CrystEngComm
_journal_page_first 1953
_journal_paper_doi 10.1039/C7CE00149E
_journal_volume 19
_journal_year 2017
_chemical_formula_sum 'C11 H7 Ce N3 O7'
_chemical_formula_weight 433.32
_space_group_crystal_system monoclinic
_space_group_IT_number 14
_space_group_name_Hall '-P 2yn'
_space_group_name_H-M_alt 'P 1 21/n 1'
_symmetry_space_group_name_Hall '-P 2yn'
_symmetry_space_group_name_H-M 'P 1 21/n 1'
_atom_sites_solution_hydrogens mixed
_audit_creation_method SHELXL-2016/6
_audit_update_record
;
2017-02-28 deposited with the CCDC.
2017-03-06 downloaded from the CCDC.
;
_cell_angle_alpha 90
_cell_angle_beta 92.55(3)
_cell_angle_gamma 90
_cell_formula_units_Z 4
_cell_length_a 7.0860(14)
_cell_length_b 19.480(4)
_cell_length_c 8.6770(17)
_cell_measurement_reflns_used 7027
_cell_measurement_temperature 100(2)
_cell_measurement_theta_max 31.97
_cell_measurement_theta_min 2.38
_cell_volume 1196.5(4)
_computing_structure_refinement 'SHELXL-2016/6 (Sheldrick, 2016)'
_diffrn_ambient_temperature 100(2)
_diffrn_measured_fraction_theta_full 0.998
_diffrn_measured_fraction_theta_max 0.997
_diffrn_measurement_device_type mar165
_diffrn_measurement_method 'oscillation mode'
_diffrn_radiation_type synchrotron
_diffrn_radiation_wavelength 0.700
_diffrn_reflns_av_R_equivalents 0.0566
_diffrn_reflns_av_unetI/netI 0.0538
_diffrn_reflns_Laue_measured_fraction_full 0.998
_diffrn_reflns_Laue_measured_fraction_max 0.997
_diffrn_reflns_limit_h_max 0
_diffrn_reflns_limit_h_min -8
_diffrn_reflns_limit_k_max 23
_diffrn_reflns_limit_k_min -24
_diffrn_reflns_limit_l_max 10
_diffrn_reflns_limit_l_min -10
_diffrn_reflns_number 4513
_diffrn_reflns_point_group_measured_fraction_full 0.998
_diffrn_reflns_point_group_measured_fraction_max 0.997
_diffrn_reflns_theta_full 24.835
_diffrn_reflns_theta_max 25.998
_diffrn_reflns_theta_min 2.533
_diffrn_source 'synchrotron, 3W1A at BSRF'
_exptl_absorpt_coefficient_mu 3.957
_exptl_absorpt_correction_T_max 0.4461
_exptl_absorpt_correction_T_min 0.3459
_exptl_absorpt_correction_type multi-scan
_exptl_absorpt_process_details '(HKL SCALEPACK; Otwinowski & Minor, 1997)'
_exptl_crystal_colour yellow
_exptl_crystal_density_diffrn 2.405
_exptl_crystal_density_method 'not measured'
_exptl_crystal_description block
_exptl_crystal_F_000 832
_exptl_crystal_size_max 0.350
_exptl_crystal_size_mid 0.250
_exptl_crystal_size_min 0.250
_refine_diff_density_max 1.017
_refine_diff_density_min -1.222
_refine_diff_density_rms 0.162
_refine_ls_extinction_method none
_refine_ls_goodness_of_fit_ref 1.053
_refine_ls_hydrogen_treatment mixed
_refine_ls_matrix_type full
_refine_ls_number_parameters 205
_refine_ls_number_reflns 2447
_refine_ls_number_restraints 0
_refine_ls_restrained_S_all 1.053
_refine_ls_R_factor_all 0.0303
_refine_ls_R_factor_gt 0.0280
_refine_ls_shift/su_max 0.001
_refine_ls_shift/su_mean 0.000
_refine_ls_structure_factor_coef Fsqd
_refine_ls_weighting_details 'w=1/[\s^2^(Fo^2^)+(0.0487P)^2^+0.1362P] where P=(Fo^2^+2Fc^2^)/3'
_refine_ls_weighting_scheme calc
_refine_ls_wR_factor_gt 0.0760
_refine_ls_wR_factor_ref 0.0780
_reflns_Friedel_coverage 0.000
_reflns_number_gt 2268
_reflns_number_total 2447
_reflns_threshold_expression 'I > 2\s(I)'
_cod_data_source_file c7ce00149e2.cif
_cod_data_source_block Z2-Ce-zb22-14R1
_cod_depositor_comments 'Adding full bibliography for 7227795--7227805.cif.'
_cod_database_code 7227803
_shelx_shelxl_version_number 2016/6
_shelx_space_group_comment
;
The symmetry employed for this shelxl refinement is uniquely defined
by the following loop, which should always be used as a source of
symmetry information in preference to the above space-group names.
They are only intended as comments.
;
_shelx_estimated_absorpt_t_min 0.338
_shelx_estimated_absorpt_t_max 0.438

loop_
_space_group_symop_operation_xyz
'x, y, z'
'-x+1/2, y+1/2, -z+1/2'
'-x, -y, -z'
'x-1/2, -y-1/2, z-1/2'

loop_
_atom_site_label
_atom_site_type_symbol
_atom_site_fract_x
_atom_site_fract_y
_atom_site_fract_z
_atom_site_U_iso_or_equiv
_atom_site_adp_type
_atom_site_occupancy
_atom_site_site_symmetry_order
_atom_site_calc_flag
_atom_site_refinement_flags_posn
_atom_site_refinement_flags_adp
Ce1 Ce 0.31429(2) 0.14787(2) 0.89750(2) 0.00772(10) Uani 1 1 d . .
O1 O 0.5355(3) 0.17066(12) 0.1193(2) 0.0144(4) Uani 1 1 d . .
O2 O 0.6363(3) 0.26048(12) 0.2603(2) 0.0193(5) Uani 1 1 d . .
O3 O 0.6495(3) 0.29099(13) 0.5930(2) 0.0178(5) Uani 1 1 d . .
O4 O 0.5476(3) 0.22979(12) 0.7892(2) 0.0184(5) Uani 1 1 d . .
O5 O 0.4075(3) -0.06358(10) 1.1170(2) 0.0113(4) Uani 1 1 d . .
O6 O 0.3029(3) 0.04282(11) 1.0707(2) 0.0102(4) Uani 1 1 d . .
O7 O -0.0505(4) 0.12373(16) 0.8830(4) 0.0287(6) Uani 1 1 d . .
H7A H -0.139(7) 0.094(3) 0.873(5) 0.043 Uiso 1 1 d . U
H7B H -0.094(8) 0.155(3) 0.935(7) 0.043 Uiso 1 1 d . U
N1 N 0.2097(4) 0.02257(14) 0.7125(3) 0.0132(5) Uani 1 1 d . .
N2 N 0.3976(4) 0.13323(13) 0.6172(3) 0.0098(5) Uani 1 1 d . .
N3 N 0.3924(3) 0.10702(13) 0.3715(3) 0.0099(5) Uani 1 1 d . .
H3A H 0.368700 0.089313 0.281969 0.012 Uiso 1 1 d R U
C1 C 0.1266(4) -0.03405(17) 0.7650(3) 0.0136(6) Uani 1 1 d . .
H1 H 0.092645 -0.034622 0.869661 0.016 Uiso 1 1 calc R U
C2 C 0.0872(4) -0.09155(17) 0.6767(4) 0.0175(6) Uani 1 1 d . .
H2 H 0.027819 -0.130379 0.719734 0.021 Uiso 1 1 calc R U
C3 C 0.1366(4) -0.09148(16) 0.5218(4) 0.0157(6) Uani 1 1 d . .
H3 H 0.112018 -0.130345 0.457939 0.019 Uiso 1 1 calc R U
C4 C 0.2225(4) -0.03328(17) 0.4640(4) 0.0120(6) Uani 1 1 d . .
H4 H 0.257949 -0.031765 0.359763 0.014 Uiso 1 1 calc R U
C5 C 0.2557(4) 0.02287(15) 0.5614(3) 0.0095(6) Uani 1 1 d . .
C6 C 0.3447(4) 0.08681(16) 0.5142(3) 0.0102(5) Uani 1 1 d . .
C7 C 0.4829(4) 0.16971(16) 0.3855(3) 0.0102(6) Uani 1 1 d . .
C8 C 0.4859(4) 0.18523(15) 0.5420(3) 0.0107(6) Uani 1 1 d . .
C9 C 0.5568(4) 0.20335(16) 0.2447(3) 0.0123(6) Uani 1 1 d . .
C10 C 0.5675(4) 0.23989(17) 0.6471(3) 0.0125(6) Uani 1 1 d . .
C11 C 0.4164(4) -0.00631(15) 1.0542(3) 0.0089(6) Uani 1 1 d . .

loop_
_atom_site_aniso_label
_atom_site_aniso_U_11
_atom_site_aniso_U_22
_atom_site_aniso_U_33
_atom_site_aniso_U_23
_atom_site_aniso_U_13
_atom_site_aniso_U_12
Ce1 0.01565(14) 0.00660(14) 0.00100(14) 0.00041(5) 0.00117(9) 0.00078(5)
O1 0.0241(11) 0.0155(11) 0.0034(9) -0.0030(9) -0.0007(8) -0.0033(10)
O2 0.0360(13) 0.0162(12) 0.0057(10) -0.0012(9) 0.0027(9) -0.0125(10)
O3 0.0318(11) 0.0152(12) 0.0066(10) -0.0015(8) 0.0044(9) -0.0107(10)
O4 0.0323(13) 0.0173(12) 0.0057(10) -0.0021(8) 0.0021(9) -0.0107(9)
O5 0.0180(10) 0.0102(10) 0.0057(9) 0.0019(8) 0.0023(8) -0.0005(8)
O6 0.0169(10) 0.0079(10) 0.0056(9) 0.0004(8) 0.0001(8) 0.0018(8)
O7 0.0183(12) 0.0260(15) 0.0421(17) -0.0101(14) 0.0048(11) -0.0068(11)
N1 0.0178(13) 0.0153(14) 0.0064(12) 0.0046(10) -0.0009(10) 0.0006(11)
N2 0.0185(12) 0.0073(11) 0.0037(11) -0.0027(10) -0.0012(10) 0.0005(10)
N3 0.0160(12) 0.0107(13) 0.0029(11) -0.0005(10) 0.0013(9) -0.0010(9)
C1 0.0174(14) 0.0161(16) 0.0072(13) 0.0046(13) -0.0008(11) -0.0018(12)
C2 0.0169(14) 0.0187(16) 0.0166(15) 0.0099(14) -0.0013(12) 0.0022(12)
C3 0.0158(14) 0.0109(15) 0.0201(15) -0.0024(13) -0.0033(12) 0.0013(12)
C4 0.0148(14) 0.0117(15) 0.0096(13) -0.0007(12) -0.0006(11) 0.0012(12)
C5 0.0124(13) 0.0094(14) 0.0066(13) 0.0007(11) -0.0009(10) 0.0009(11)
C6 0.0148(13) 0.0113(14) 0.0044(12) -0.0011(11) -0.0010(10) 0.0010(11)
C7 0.0173(14) 0.0085(14) 0.0049(13) -0.0009(12) -0.0001(11) 0.0002(12)
C8 0.0151(13) 0.0111(14) 0.0059(13) -0.0001(11) -0.0001(10) -0.0008(11)
C9 0.0175(14) 0.0150(15) 0.0044(13) -0.0009(12) -0.0010(11) -0.0014(12)
C10 0.0187(15) 0.0155(15) 0.0032(14) -0.0010(13) 0.0006(12) -0.0041(12)
C11 0.0148(13) 0.0089(14) 0.0027(12) -0.0015(11) -0.0028(11) -0.0001(11)

loop_
_atom_type_symbol
_atom_type_description
_atom_type_scat_dispersion_real
_atom_type_scat_dispersion_imag
_atom_type_scat_source
C C 0.0030 0.0020 'International Tables Vol C Tables 4.2.6.8 and 6.1.1.4'
H H 0.0000 0.0000 'International Tables Vol C Tables 4.2.6.8 and 6.1.1.4'
N N 0.0060 0.0030 'International Tables Vol C Tables 4.2.6.8 and 6.1.1.4'
O O 0.0110 0.0060 'International Tables Vol C Tables 4.2.6.8 and 6.1.1.4'
Ce Ce -0.1870 2.7090 'International Tables Vol C Tables 4.2.6.8 and 6.1.1.4'

loop_
_geom_angle_atom_site_label_1
_geom_angle_atom_site_label_2
_geom_angle_atom_site_label_3
_geom_angle
_geom_angle_site_symmetry_1
_geom_angle_site_symmetry_3
O3 Ce1 O2 74.26(7) 4_566 4_566
O3 Ce1 O1 70.96(8) 4_566 1_556
O2 Ce1 O1 122.73(8) 4_566 1_556
O3 Ce1 O4 107.24(8) 4_566 .
O2 Ce1 O4 71.94(8) 4_566 .
O1 Ce1 O4 76.79(7) 1_556 .
O3 Ce1 O6 87.30(7) 4_566 .
O2 Ce1 O6 147.19(8) 4_566 .
O1 Ce1 O6 73.71(7) 1_556 .
O4 Ce1 O6 140.50(7) . .
O3 Ce1 N2 150.05(8) 4_566 .
O2 Ce1 N2 75.80(8) 4_566 .
O1 Ce1 N2 126.83(8) 1_556 .
O4 Ce1 N2 61.89(8) . .
O6 Ce1 N2 119.32(7) . .
O3 Ce1 O5 138.10(7) 4_566 3_657
O2 Ce1 O5 144.71(7) 4_566 3_657
O1 Ce1 O5 72.03(7) 1_556 3_657
O4 Ce1 O5 82.45(8) . 3_657
O6 Ce1 O5 63.87(7) . 3_657
N2 Ce1 O5 70.78(8) . 3_657
O3 Ce1 O7 67.43(10) 4_566 .
O2 Ce1 O7 67.94(9) 4_566 .
O1 Ce1 O7 131.27(9) 1_556 .
O4 Ce1 O7 139.43(9) . .
O6 Ce1 O7 80.05(8) . .
N2 Ce1 O7 101.77(9) . .
O5 Ce1 O7 129.66(8) 3_657 .
O3 Ce1 N1 131.45(8) 4_566 .
O2 Ce1 N1 102.85(7) 4_566 .
O1 Ce1 N1 134.25(7) 1_556 .
O4 Ce1 N1 117.95(7) . .
O6 Ce1 N1 69.35(7) . .
N2 Ce1 N1 57.25(8) . .
O5 Ce1 N1 68.02(7) 3_657 .
O7 Ce1 N1 66.97(9) . .
C9 O1 Ce1 144.0(2) . 1_554
C9 O2 Ce1 156.21(19) . 4_665
C10 O3 Ce1 154.2(2) . 4_665
C10 O4 Ce1 124.65(19) . .
C11 O5 Ce1 119.80(18) . 3_657
C11 O6 Ce1 120.42(18) . .
Ce1 O7 H7A 147(3) . .
Ce1 O7 H7B 103(4) . .
H7A O7 H7B 106(5) . .
C1 N1 C5 117.2(3) . .
C1 N1 Ce1 126.2(2) . .
C5 N1 Ce1 116.56(19) . .
C6 N2 C8 107.9(2) . .
C6 N2 Ce1 131.0(2) . .
C8 N2 Ce1 120.13(18) . .
C6 N3 C7 108.1(2) . .
C6 N3 H3A 131.4 . .
C7 N3 H3A 120.3 . .
N1 C1 C2 124.2(3) . .
N1 C1 H1 117.9 . .
C2 C1 H1 117.9 . .
C1 C2 C3 118.6(3) . .
C1 C2 H2 120.7 . .
C3 C2 H2 120.7 . .
C4 C3 C2 118.6(3) . .
C4 C3 H3 120.7 . .
C2 C3 H3 120.7 . .
C3 C4 C5 119.0(3) . .
C3 C4 H4 120.5 . .
C5 C4 H4 120.5 . .
N1 C5 C4 122.5(3) . .
N1 C5 C6 113.4(3) . .
C4 C5 C6 124.1(3) . .
N2 C6 N3 110.2(3) . .
N2 C6 C5 120.6(3) . .
N3 C6 C5 129.1(3) . .
N3 C7 C8 105.3(2) . .
N3 C7 C9 119.5(2) . .
C8 C7 C9 135.2(3) . .
N2 C8 C7 108.4(3) . .
N2 C8 C10 114.0(2) . .
C7 C8 C10 137.4(3) . .
O2 C9 O1 125.2(3) . .
O2 C9 C7 118.2(3) . .
O1 C9 C7 116.6(3) . .
O3 C10 O4 124.2(3) . .
O3 C10 C8 120.6(2) . .
O4 C10 C8 115.2(3) . .
O5 C11 O6 125.8(3) . .
O5 C11 C11 117.3(3) . 3_657
O6 C11 C11 116.9(3) . 3_657

loop_
_geom_bond_atom_site_label_1
_geom_bond_atom_site_label_2
_geom_bond_distance
_geom_bond_site_symmetry_2
Ce1 O3 2.415(2) 4_566
Ce1 O2 2.462(2) 4_566
Ce1 O1 2.468(2) 1_556
Ce1 O4 2.510(2) .
Ce1 O6 2.542(2) .
Ce1 N2 2.545(3) .
Ce1 O5 2.573(2) 3_657
Ce1 O7 2.625(3) .
Ce1 N1 2.996(3) .
O1 C9 1.264(4) .
O2 C9 1.252(4) .
O3 C10 1.254(4) .
O4 C10 1.263(3) .
O5 C11 1.244(3) .
O6 C11 1.262(4) .
O7 H7A 0.86(5) .
O7 H7B 0.82(5) .
N1 C1 1.340(4) .
N1 C5 1.365(4) .
N2 C6 1.314(4) .
N2 C8 1.371(4) .
N3 C6 1.356(4) .
N3 C7 1.382(4) .
N3 H3A 0.8601 .
C1 C2 1.378(5) .
C1 H1 0.9500 .
C2 C3 1.404(4) .
C2 H2 0.9500 .
C3 C4 1.391(5) .
C3 H3 0.9500 .
C4 C5 1.396(4) .
C4 H4 0.9500 .
C5 C6 1.463(4) .
C7 C8 1.391(4) .
C7 C9 1.500(4) .
C8 C10 1.500(4) .
C11 C11 1.565(6) 3_657

loop_
_geom_hbond_atom_site_label_D
_geom_hbond_atom_site_label_H
_geom_hbond_atom_site_label_A
_geom_hbond_distance_DH
_geom_hbond_distance_HA
_geom_hbond_distance_DA
_geom_hbond_angle_DHA
_geom_hbond_site_symmetry_A
O7 H7A O5 0.86(5) 1.99(5) 2.788(3) 152(5) 3_557
O7 H7B O3 0.82(5) 2.40(6) 2.803(4) 111(5) 4_566
N3 H3A O6 0.86 2.08 2.938(3) 177.1 1_554

loop_
_geom_torsion_atom_site_label_1
_geom_torsion_atom_site_label_2
_geom_torsion_atom_site_label_3
_geom_torsion_atom_site_label_4
_geom_torsion
_geom_torsion_site_symmetry_1
_geom_torsion_site_symmetry_4
C5 N1 C1 C2 0.7(4) . .
Ce1 N1 C1 C2 -177.6(2) . .
N1 C1 C2 C3 0.1(5) . .
C1 C2 C3 C4 -0.3(4) . .
C2 C3 C4 C5 -0.2(4) . .
C1 N1 C5 C4 -1.2(4) . .
Ce1 N1 C5 C4 177.2(2) . .
C1 N1 C5 C6 179.7(3) . .
Ce1 N1 C5 C6 -1.9(3) . .
C3 C4 C5 N1 1.0(4) . .
C3 C4 C5 C6 -180.0(3) . .
C8 N2 C6 N3 -1.1(3) . .
Ce1 N2 C6 N3 167.40(19) . .
C8 N2 C6 C5 176.4(3) . .
Ce1 N2 C6 C5 -15.1(4) . .
C7 N3 C6 N2 0.7(3) . .
C7 N3 C6 C5 -176.5(3) . .
N1 C5 C6 N2 9.6(4) . .
C4 C5 C6 N2 -169.5(3) . .
N1 C5 C6 N3 -173.5(3) . .
C4 C5 C6 N3 7.4(5) . .
C6 N3 C7 C8 0.0(3) . .
C6 N3 C7 C9 178.2(3) . .
C6 N2 C8 C7 1.1(3) . .
Ce1 N2 C8 C7 -168.90(19) . .
C6 N2 C8 C10 -175.7(3) . .
Ce1 N2 C8 C10 14.4(3) . .
N3 C7 C8 N2 -0.6(3) . .
C9 C7 C8 N2 -178.4(3) . .
N3 C7 C8 C10 174.9(3) . .
C9 C7 C8 C10 -2.9(6) . .
Ce1 O2 C9 O1 -152.8(4) 4_665 .
Ce1 O2 C9 C7 26.1(7) 4_665 .
Ce1 O1 C9 O2 -95.3(4) 1_554 .
Ce1 O1 C9 C7 85.7(4) 1_554 .
N3 C7 C9 O2 179.2(3) . .
C8 C7 C9 O2 -3.2(5) . .
N3 C7 C9 O1 -1.8(4) . .
C8 C7 C9 O1 175.8(3) . .
Ce1 O3 C10 O4 158.4(3) 4_665 .
Ce1 O3 C10 C8 -21.2(7) 4_665 .
Ce1 O4 C10 O3 162.5(2) . .
Ce1 O4 C10 C8 -17.9(4) . .
N2 C8 C10 O3 -178.8(3) . .
C7 C8 C10 O3 5.8(6) . .
N2 C8 C10 O4 1.5(4) . .
C7 C8 C10 O4 -173.8(3) . .
Ce1 O5 C11 O6 -169.5(2) 3_657 .
Ce1 O5 C11 C11 10.1(4) 3_657 3_657
Ce1 O6 C11 O5 -169.6(2) . .
Ce1 O6 C11 C11 10.8(4) . 3_657
